data_1517063
loop_
_publ_author_name
'Tiffany M. Smith'
'Diona Symester'
'Kathryn Perrin'
'Jose Vargas'
'Michael Tichenor'
'Charles J. O-Connor'
'Jon Zubieta'

_publ_section_title
;
 Hydrothermal syntheses and structural chemistry of Mn(II), Co(II) and
 Ni(II) coordination polymers with xylyl-diphosphonate ligands
;
_journal_name_full
;
Inorganica Chimica Acta
;
_journal_page_first 46
_journal_page_last 59
_journal_volume 402
_journal_year 2013
_chemical_formula_moiety 'C18 H18 Co N2 O6 P2'
_chemical_formula_sum 'C18 H18 Co N2 O6 P2'
_chemical_formula_weight 479.21
_space_group_IT_number 2
_symmetry_cell_setting triclinic
_symmetry_space_group_name_Hall '-P 1'
_symmetry_space_group_name_H-M 'P -1'
_atom_sites_solution_hydrogens geom
_atom_sites_solution_primary direct
_atom_sites_solution_secondary difmap
_cell_angle_alpha 95.9570(10)
_cell_angle_beta 92.4070(10)
_cell_angle_gamma 94.2100(10)
_cell_formula_units_Z 2
_cell_length_a 7.6118(4)
_cell_length_b 10.8203(6)
_cell_length_c 10.8610(6)
_cell_measurement_reflns_used 9748
_cell_measurement_temperature 90(2)
_cell_measurement_theta_max 27.22
_cell_measurement_theta_min 2.53
_cell_volume 886.19(8)
_computing_cell_refinement 'Bruker SAINT (Bruker, 2011)'
_computing_data_collection 'Bruker APEX2 (Bruker, 2011)'
_computing_data_reduction 'Bruker SAINT (Bruker, 2011)'
_computing_molecular_graphics 'CrystalMaker (Palmer, 2010)'
_computing_publication_material 'Bruker SHELXTL (Bruker, 2011)'
_computing_structure_refinement 'SHELXL-97 (Sheldrick, 2008)'
_computing_structure_solution 'SHELXS-97 (Sheldrick, 2008)'
_diffrn_ambient_temperature 90(2)
_diffrn_measured_fraction_theta_full 0.998
_diffrn_measured_fraction_theta_max 0.998
_diffrn_measurement_device_type 'Bruker APEX-II CCD'
_diffrn_measurement_method '\f and \w scans'
_diffrn_radiation_monochromator graphite
_diffrn_radiation_source 'fine-focus sealed tube'
_diffrn_radiation_type MoK\a
_diffrn_radiation_wavelength 0.71073
_diffrn_reflns_av_R_equivalents 0.0136
_diffrn_reflns_av_sigmaI/netI 0.0092
_diffrn_reflns_limit_h_max 5
_diffrn_reflns_limit_h_min -9
_diffrn_reflns_limit_k_max 13
_diffrn_reflns_limit_k_min -13
_diffrn_reflns_limit_l_max 13
_diffrn_reflns_limit_l_min -12
_diffrn_reflns_number 20396
_diffrn_reflns_theta_full 26.37
_diffrn_reflns_theta_max 26.37
_diffrn_reflns_theta_min 1.89
_exptl_absorpt_coefficient_mu 1.192
_exptl_absorpt_correction_T_max 0.7965
_exptl_absorpt_correction_T_min 0.6470
_exptl_absorpt_correction_type multi-scan
_exptl_absorpt_process_details 'SADABS SHELXL-97 (Sheldrick, 2008)'
_exptl_crystal_colour purple
_exptl_crystal_density_diffrn 1.796
_exptl_crystal_density_method 'not measured'
_exptl_crystal_description block
_exptl_crystal_F_000 490
_exptl_crystal_size_max 0.40
_exptl_crystal_size_mid 0.40
_exptl_crystal_size_min 0.20
_refine_diff_density_max 0.403
_refine_diff_density_min -0.388
_refine_diff_density_rms 0.059
_refine_ls_extinction_method none
_refine_ls_goodness_of_fit_ref 1.041
_refine_ls_hydrogen_treatment constr
_refine_ls_matrix_type full
_refine_ls_number_parameters 264
_refine_ls_number_reflns 3620
_refine_ls_number_restraints 0
_refine_ls_restrained_S_all 1.041
_refine_ls_R_factor_all 0.0201
_refine_ls_R_factor_gt 0.0199
_refine_ls_shift/su_max 0.000
_refine_ls_shift/su_mean 0.000
_refine_ls_structure_factor_coef Fsqd
_refine_ls_weighting_details 'calc w=1/[\s^2^(Fo^2^)+(0.0273P)^2^+0.7369P] where P=(Fo^2^+2Fc^2^)/3'
_refine_ls_weighting_scheme calc
_refine_ls_wR_factor_gt 0.0531
_refine_ls_wR_factor_ref 0.0533
_reflns_number_gt 3584
_reflns_number_total 3620
_reflns_threshold_expression >2sigma(I)
_cod_data_source_file ICA-2013-402-46-59-6.cif
_cod_data_source_block compound_6
_cod_original_sg_symbol_Hall -P1
_cod_original_sg_symbol_H-M P-1
_cod_database_code 1517063

loop_
_symmetry_equiv_pos_as_xyz
'x, y, z'
'-x, -y, -z'

loop_
_atom_site_label
_atom_site_type_symbol
_atom_site_fract_x
_atom_site_fract_y
_atom_site_fract_z
_atom_site_U_iso_or_equiv
_atom_site_adp_type
_atom_site_occupancy
_atom_site_symmetry_multiplicity
_atom_site_calc_flag
_atom_site_refinement_flags
Co1 Co 0.24718(2) 0.469463(16) 0.156738(15) 0.00732(6) Uani 1 1 d .
P1 P 0.34823(4) 0.35414(3) -0.12363(3) 0.00749(8) Uani 1 1 d .
P2 P 0.13482(4) -0.32797(3) -0.04658(3) 0.00766(8) Uani 1 1 d .
O1 O 0.12593(12) 0.61106(9) 0.07311(9) 0.01067(19) Uani 1 1 d .
O2 O 0.29920(12) 0.34857(9) 0.00798(9) 0.01038(19) Uani 1 1 d .
O3 O 0.48251(12) 0.45577(9) -0.15142(9) 0.01088(19) Uani 1 1 d .
O4 O 0.17504(12) 0.36656(9) -0.20651(9) 0.01106(19) Uani 1 1 d .
H4' H 0.0933 0.3807 -0.1616 0.017 Uiso 1 1 calc R
O5 O 0.00522(12) -0.37870(9) -0.15094(9) 0.01026(19) Uani 1 1 d .
O6 O 0.32846(12) -0.32480(9) -0.09334(9) 0.01193(19) Uani 1 1 d .
H6' H 0.3582 -0.3962 -0.1058 0.018 Uiso 1 1 calc R
N1 N 0.22383(15) 0.56665(11) 0.33718(10) 0.0100(2) Uani 1 1 d .
N2 N 0.33626(14) 0.34272(11) 0.28206(11) 0.0099(2) Uani 1 1 d .
C1 C 0.17190(18) 0.68204(13) 0.35935(13) 0.0120(3) Uani 1 1 d .
H1 H 0.1557 0.7283 0.2928 0.014 Uiso 1 1 calc R
C2 C 0.14122(19) 0.73547(13) 0.47748(13) 0.0150(3) Uani 1 1 d .
H2 H 0.1058 0.8161 0.4897 0.018 Uiso 1 1 calc R
C3 C 0.16428(19) 0.66677(14) 0.57705(13) 0.0164(3) Uani 1 1 d .
H3 H 0.1419 0.6998 0.6568 0.020 Uiso 1 1 calc R
C4 C 0.22123(19) 0.54798(14) 0.55558(13) 0.0144(3) Uani 1 1 d .
H4 H 0.2393 0.5005 0.6209 0.017 Uiso 1 1 calc R
C5 C 0.25100(17) 0.50089(13) 0.43447(13) 0.0111(3) Uani 1 1 d .
C6 C 0.31628(17) 0.37607(13) 0.40322(13) 0.0108(3) Uani 1 1 d .
C7 C 0.3565(2) 0.29812(14) 0.49325(13) 0.0159(3) Uani 1 1 d .
H7 H 0.3400 0.3221 0.5764 0.019 Uiso 1 1 calc R
C8 C 0.4216(2) 0.18433(14) 0.45690(14) 0.0178(3) Uani 1 1 d .
H8 H 0.4493 0.1310 0.5155 0.021 Uiso 1 1 calc R
C9 C 0.44497(19) 0.15098(13) 0.33235(14) 0.0150(3) Uani 1 1 d .
H9A H 0.4901 0.0757 0.3059 0.018 Uiso 1 1 calc R
C10 C 0.39954(17) 0.23246(13) 0.24808(13) 0.0116(3) Uani 1 1 d .
H10 H 0.4135 0.2097 0.1643 0.014 Uiso 1 1 calc R
C11 C 0.42436(17) 0.20484(12) -0.18053(12) 0.0099(3) Uani 1 1 d .
H11A H 0.4706 0.2111 -0.2617 0.012 Uiso 1 1 calc R
H11B H 0.5204 0.1863 -0.1256 0.012 Uiso 1 1 calc R
C12 C 0.28298(17) 0.09798(12) -0.19025(12) 0.0102(3) Uani 1 1 d .
C13 C 0.26892(17) 0.01653(12) -0.09902(12) 0.0103(3) Uani 1 1 d .
H13 H 0.3510 0.0264 -0.0322 0.012 Uiso 1 1 calc R
C14 C 0.15894(19) 0.08209(13) -0.29038(13) 0.0123(3) Uani 1 1 d .
H14 H 0.1660 0.1356 -0.3520 0.015 Uiso 1 1 calc R
C15 C 0.02542(19) -0.01316(13) -0.29827(13) 0.0143(3) Uani 1 1 d .
H15 H -0.0568 -0.0230 -0.3650 0.017 Uiso 1 1 calc R
C16 C 0.01366(18) -0.09395(13) -0.20705(13) 0.0130(3) Uani 1 1 d .
H16 H -0.0756 -0.1581 -0.2137 0.016 Uiso 1 1 calc R
C17 C 0.13457(18) -0.07960(12) -0.10556(13) 0.0106(3) Uani 1 1 d .
C18 C 0.11353(18) -0.16386(12) -0.00384(13) 0.0108(3) Uani 1 1 d .
H18A H -0.0018 -0.1548 0.0292 0.013 Uiso 1 1 calc R
H18B H 0.2008 -0.1348 0.0625 0.013 Uiso 1 1 calc R

loop_
_atom_site_aniso_label
_atom_site_aniso_U_11
_atom_site_aniso_U_22
_atom_site_aniso_U_33
_atom_site_aniso_U_23
_atom_site_aniso_U_13
_atom_site_aniso_U_12
Co1 0.00714(10) 0.00822(10) 0.00670(9) 0.00113(6) 0.00053(6) 0.00058(6)
P1 0.00732(16) 0.00767(15) 0.00745(16) 0.00068(12) 0.00068(12) 0.00045(12)
P2 0.00714(16) 0.00756(15) 0.00849(16) 0.00166(12) 0.00073(12) 0.00075(12)
O1 0.0120(5) 0.0104(4) 0.0100(4) 0.0027(4) 0.0001(4) 0.0018(4)
O2 0.0110(4) 0.0114(4) 0.0086(4) 0.0004(4) 0.0016(3) 0.0010(3)
O3 0.0101(4) 0.0097(4) 0.0129(5) 0.0016(4) 0.0020(4) -0.0006(4)
O4 0.0089(4) 0.0144(5) 0.0101(4) 0.0016(4) 0.0002(4) 0.0025(4)
O5 0.0095(4) 0.0120(4) 0.0092(4) 0.0017(4) 0.0006(4) -0.0005(4)
O6 0.0089(4) 0.0099(4) 0.0174(5) 0.0019(4) 0.0031(4) 0.0016(3)
N1 0.0081(5) 0.0126(5) 0.0092(5) 0.0014(4) -0.0001(4) -0.0002(4)
N2 0.0073(5) 0.0122(5) 0.0100(5) 0.0020(4) 0.0004(4) -0.0012(4)
C1 0.0111(6) 0.0128(6) 0.0120(6) 0.0015(5) -0.0013(5) 0.0008(5)
C2 0.0160(7) 0.0137(7) 0.0151(7) -0.0012(5) -0.0001(5) 0.0037(5)
C3 0.0187(7) 0.0197(7) 0.0104(6) -0.0016(5) 0.0020(5) 0.0022(6)
C4 0.0169(7) 0.0167(7) 0.0102(6) 0.0030(5) 0.0012(5) 0.0014(5)
C5 0.0092(6) 0.0132(6) 0.0108(6) 0.0019(5) -0.0002(5) -0.0008(5)
C6 0.0085(6) 0.0134(6) 0.0106(6) 0.0023(5) 0.0004(5) -0.0006(5)
C7 0.0195(7) 0.0189(7) 0.0103(6) 0.0042(5) 0.0018(5) 0.0038(6)
C8 0.0211(7) 0.0183(7) 0.0160(7) 0.0083(6) 0.0007(6) 0.0054(6)
C9 0.0145(7) 0.0134(7) 0.0177(7) 0.0024(5) 0.0028(5) 0.0038(5)
C10 0.0092(6) 0.0138(6) 0.0118(6) 0.0013(5) 0.0019(5) -0.0004(5)
C11 0.0095(6) 0.0094(6) 0.0111(6) 0.0012(5) 0.0023(5) 0.0015(5)
C12 0.0098(6) 0.0087(6) 0.0121(6) -0.0009(5) 0.0026(5) 0.0022(5)
C13 0.0098(6) 0.0105(6) 0.0105(6) -0.0007(5) 0.0000(5) 0.0028(5)
C14 0.0158(7) 0.0107(6) 0.0109(6) 0.0024(5) 0.0009(5) 0.0021(5)
C15 0.0148(7) 0.0139(7) 0.0134(7) -0.0001(5) -0.0042(5) 0.0012(5)
C16 0.0118(6) 0.0091(6) 0.0176(7) 0.0004(5) -0.0004(5) -0.0005(5)
C17 0.0111(6) 0.0086(6) 0.0126(6) 0.0007(5) 0.0031(5) 0.0038(5)
C18 0.0114(6) 0.0093(6) 0.0121(6) 0.0011(5) 0.0020(5) 0.0020(5)

loop_
_atom_type_symbol
_atom_type_description
_atom_type_scat_dispersion_real
_atom_type_scat_dispersion_imag
_atom_type_scat_source
C C 0.0033 0.0016 'International Tables Vol C Tables 4.2.6.8 and 6.1.1.4'
H H 0.0000 0.0000 'International Tables Vol C Tables 4.2.6.8 and 6.1.1.4'
N N 0.0061 0.0033 'International Tables Vol C Tables 4.2.6.8 and 6.1.1.4'
O O 0.0106 0.0060 'International Tables Vol C Tables 4.2.6.8 and 6.1.1.4'
P P 0.1023 0.0942 'International Tables Vol C Tables 4.2.6.8 and 6.1.1.4'
Co Co 0.3494 0.9721 'International Tables Vol C Tables 4.2.6.8 and 6.1.1.4'

loop_
_geom_angle_atom_site_label_1
_geom_angle_atom_site_label_2
_geom_angle_atom_site_label_3
_geom_angle
_geom_angle_site_symmetry_1
_geom_angle_site_symmetry_3
O2 Co1 O5 87.75(4) . 2
O2 Co1 O1 102.73(4) . .
O5 Co1 O1 85.88(4) 2 .
O2 Co1 N1 166.53(4) . .
O5 Co1 N1 94.03(4) 2 .
O1 Co1 N1 90.72(4) . .
O2 Co1 N2 90.69(4) . .
O5 Co1 N2 89.30(4) 2 .
O1 Co1 N2 165.52(4) . .
N1 Co1 N2 75.99(4) . .
O2 Co1 O3 86.20(4) . 2_665
O5 Co1 O3 173.48(4) 2 2_665
O1 Co1 O3 97.84(4) . 2_665
N1 Co1 O3 91.29(4) . 2_665
N2 Co1 O3 88.33(4) . 2_665
O2 P1 O3 118.42(6) . .
O2 P1 O4 108.78(5) . .
O3 P1 O4 107.08(5) . .
O2 P1 C11 108.29(6) . .
O3 P1 C11 108.54(6) . .
O4 P1 C11 104.93(6) . .
O5 P2 O1 117.33(5) . 1_545
O5 P2 O6 110.01(5) . .
O1 P2 O6 110.31(5) 1_545 .
O5 P2 C18 110.96(6) . .
O1 P2 C18 105.92(6) 1_545 .
O6 P2 C18 101.02(6) . .
P2 O1 Co1 138.15(6) 1_565 .
P1 O2 Co1 138.10(6) . .
P1 O3 Co1 150.79(6) . 2_665
P1 O4 H4' 109.5 . .
P2 O5 Co1 133.12(6) . 2
P2 O6 H6' 109.5 . .
C1 N1 C5 118.37(12) . .
C1 N1 Co1 125.20(9) . .
C5 N1 Co1 116.22(9) . .
C6 N2 C10 118.73(12) . .
C6 N2 Co1 115.92(9) . .
C10 N2 Co1 125.24(9) . .
N1 C1 C2 122.73(13) . .
N1 C1 H1 118.6 . .
C2 C1 H1 118.6 . .
C3 C2 C1 118.96(13) . .
C3 C2 H2 120.5 . .
C1 C2 H2 120.5 . .
C2 C3 C4 118.86(13) . .
C2 C3 H3 120.6 . .
C4 C3 H3 120.6 . .
C3 C4 C5 118.95(13) . .
C3 C4 H4 120.5 . .
C5 C4 H4 120.5 . .
N1 C5 C4 122.10(13) . .
N1 C5 C6 115.25(12) . .
C4 C5 C6 122.65(12) . .
N2 C6 C7 121.68(13) . .
N2 C6 C5 115.83(12) . .
C7 C6 C5 122.49(13) . .
C8 C7 C6 119.01(13) . .
C8 C7 H7 120.5 . .
C6 C7 H7 120.5 . .
C9 C8 C7 119.26(13) . .
C9 C8 H8 120.4 . .
C7 C8 H8 120.4 . .
C10 C9 C8 118.45(13) . .
C10 C9 H9A 120.8 . .
C8 C9 H9A 120.8 . .
N2 C10 C9 122.86(13) . .
N2 C10 H10 118.6 . .
C9 C10 H10 118.6 . .
C12 C11 P1 113.96(9) . .
C12 C11 H11A 108.8 . .
P1 C11 H11A 108.8 . .
C12 C11 H11B 108.8 . .
P1 C11 H11B 108.8 . .
H11A C11 H11B 107.7 . .
C13 C12 C14 118.64(12) . .
C13 C12 C11 121.55(12) . .
C14 C12 C11 119.77(12) . .
C12 C13 C17 121.67(12) . .
C12 C13 H13 119.2 . .
C17 C13 H13 119.2 . .
C15 C14 C12 120.29(13) . .
C15 C14 H14 119.9 . .
C12 C14 H14 119.9 . .
C14 C15 C16 120.42(13) . .
C14 C15 H15 119.8 . .
C16 C15 H15 119.8 . .
C15 C16 C17 120.53(13) . .
C15 C16 H16 119.7 . .
C17 C16 H16 119.7 . .
C16 C17 C13 118.45(12) . .
C16 C17 C18 119.71(12) . .
C13 C17 C18 121.80(12) . .
C17 C18 P2 116.51(9) . .
C17 C18 H18A 108.2 . .
P2 C18 H18A 108.2 . .
C17 C18 H18B 108.2 . .
P2 C18 H18B 108.2 . .
H18A C18 H18B 107.3 . .

loop_
_geom_bond_atom_site_label_1
_geom_bond_atom_site_label_2
_geom_bond_distance
_geom_bond_site_symmetry_2
Co1 O2 2.0419(9) .
Co1 O5 2.0879(9) 2
Co1 O1 2.1095(9) .
Co1 N1 2.1464(11) .
Co1 N2 2.1540(12) .
Co1 O3 2.1602(9) 2_665
P1 O2 1.4986(10) .
P1 O3 1.5083(10) .
P1 O4 1.5867(10) .
P1 C11 1.8132(13) .
P2 O5 1.5022(10) .
P2 O1 1.5194(10) 1_545
P2 O6 1.5782(10) .
P2 C18 1.8089(13) .
O1 P2 1.5194(10) 1_565
O3 Co1 2.1602(9) 2_665
O4 H4' 0.8200 .
O5 Co1 2.0879(9) 2
O6 H6' 0.8200 .
N1 C1 1.3384(18) .
N1 C5 1.3509(18) .
N2 C6 1.3459(18) .
N2 C10 1.3414(18) .
C1 C2 1.388(2) .
C1 H1 0.9300 .
C2 C3 1.387(2) .
C2 H2 0.9300 .
C3 C4 1.387(2) .
C3 H3 0.9300 .
C4 C5 1.3943(19) .
C4 H4 0.9300 .
C5 C6 1.4845(19) .
C6 C7 1.3948(19) .
C7 C8 1.387(2) .
C7 H7 0.9300 .
C8 C9 1.386(2) .
C8 H8 0.9300 .
C9 C10 1.386(2) .
C9 H9A 0.9300 .
C10 H10 0.9300 .
C11 C12 1.5129(18) .
C11 H11A 0.9700 .
C11 H11B 0.9700 .
C12 C13 1.3951(19) .
C12 C14 1.3981(19) .
C13 C17 1.3982(19) .
C13 H13 0.9300 .
C14 C15 1.387(2) .
C14 H14 0.9300 .
C15 C16 1.389(2) .
C15 H15 0.9300 .
C16 C17 1.3945(19) .
C16 H16 0.9300 .
C17 C18 1.5099(18) .
C18 H18A 0.9700 .
C18 H18B 0.9700 .

loop_
_geom_torsion_atom_site_label_1
_geom_torsion_atom_site_label_2
_geom_torsion_atom_site_label_3
_geom_torsion_atom_site_label_4
_geom_torsion
_geom_torsion_site_symmetry_1
_geom_torsion_site_symmetry_4
O2 Co1 O1 P2 -31.55(9) . 1_565
O5 Co1 O1 P2 -118.30(9) 2 1_565
N1 Co1 O1 P2 147.71(9) . 1_565
N2 Co1 O1 P2 170.87(12) . 1_565
O3 Co1 O1 P2 56.31(9) 2_665 1_565
O3 P1 O2 Co1 41.57(11) . .
O4 P1 O2 Co1 -80.89(9) . .
C11 P1 O2 Co1 165.60(8) . .
O5 Co1 O2 P1 118.68(9) 2 .
O1 Co1 O2 P1 33.42(9) . .
N1 Co1 O2 P1 -143.39(15) . .
N2 Co1 O2 P1 -152.05(9) . .
O3 Co1 O2 P1 -63.77(9) 2_665 .
O2 P1 O3 Co1 80.39(13) . 2_665
O4 P1 O3 Co1 -156.30(11) . 2_665
C11 P1 O3 Co1 -43.51(14) . 2_665
O1 P2 O5 Co1 27.37(10) 1_545 2
O6 P2 O5 Co1 154.53(7) . 2
C18 P2 O5 Co1 -94.53(9) . 2
O2 Co1 N1 C1 168.52(14) . .
O5 Co1 N1 C1 -94.28(11) 2 .
O1 Co1 N1 C1 -8.37(11) . .
N2 Co1 N1 C1 177.45(12) . .
O3 Co1 N1 C1 89.50(11) 2_665 .
O2 Co1 N1 C5 -16.9(2) . .
O5 Co1 N1 C5 80.28(10) 2 .
O1 Co1 N1 C5 166.20(9) . .
N2 Co1 N1 C5 -7.98(9) . .
O3 Co1 N1 C5 -95.94(9) 2_665 .
O2 Co1 N2 C6 -174.97(9) . .
O5 Co1 N2 C6 -87.23(9) 2 .
O1 Co1 N2 C6 -16.8(2) . .
N1 Co1 N2 C6 7.10(9) . .
O3 Co1 N2 C6 98.85(9) 2_665 .
O2 Co1 N2 C10 1.20(11) . .
O5 Co1 N2 C10 88.94(11) 2 .
O1 Co1 N2 C10 159.35(14) . .
N1 Co1 N2 C10 -176.73(11) . .
O3 Co1 N2 C10 -84.98(11) 2_665 .
C5 N1 C1 C2 -1.5(2) . .
Co1 N1 C1 C2 172.99(10) . .
N1 C1 C2 C3 -0.3(2) . .
C1 C2 C3 C4 1.5(2) . .
C2 C3 C4 C5 -0.9(2) . .
C1 N1 C5 C4 2.09(19) . .
Co1 N1 C5 C4 -172.86(10) . .
C1 N1 C5 C6 -177.30(12) . .
Co1 N1 C5 C6 7.75(15) . .
C3 C4 C5 N1 -0.9(2) . .
C3 C4 C5 C6 178.43(13) . .
C10 N2 C6 C7 -1.2(2) . .
Co1 N2 C6 C7 175.25(11) . .
C10 N2 C6 C5 178.15(11) . .
Co1 N2 C6 C5 -5.41(15) . .
N1 C5 C6 N2 -1.52(17) . .
C4 C5 C6 N2 179.09(12) . .
N1 C5 C6 C7 177.82(13) . .
C4 C5 C6 C7 -1.6(2) . .
N2 C6 C7 C8 1.1(2) . .
C5 C6 C7 C8 -178.18(13) . .
C6 C7 C8 C9 0.0(2) . .
C7 C8 C9 C10 -1.0(2) . .
C6 N2 C10 C9 0.2(2) . .
Co1 N2 C10 C9 -175.91(10) . .
C8 C9 C10 N2 0.9(2) . .
O2 P1 C11 C12 65.79(11) . .
O3 P1 C11 C12 -164.46(9) . .
O4 P1 C11 C12 -50.26(11) . .
P1 C11 C12 C13 -99.33(13) . .
P1 C11 C12 C14 78.40(14) . .
C14 C12 C13 C17 -0.1(2) . .
C11 C12 C13 C17 177.68(12) . .
C13 C12 C14 C15 -0.2(2) . .
C11 C12 C14 C15 -177.97(12) . .
C12 C14 C15 C16 -0.2(2) . .
C14 C15 C16 C17 0.8(2) . .
C15 C16 C17 C13 -1.0(2) . .
C15 C16 C17 C18 176.59(12) . .
C12 C13 C17 C16 0.6(2) . .
C12 C13 C17 C18 -176.88(12) . .
C16 C17 C18 P2 64.08(15) . .
C13 C17 C18 P2 -118.42(12) . .
O5 P2 C18 C17 -56.92(11) . .
O1 P2 C18 C17 174.73(10) 1_545 .
O6 P2 C18 C17 59.69(11) . .
